data_1555542
loop_
_publ_author_name
'Wan, Luo-Sheng'
'Nian, Yin'
'Ye, Chen-Jun'
'Shao, Li-Dong'
'Peng, Xing-Rong'
'Geng, Chang-An'
'Zuo, Zhi-Li'
'Li, Xiao-Nian'
'Yang, Jian'
'Zhou, Ming'
'Qiu, Ming-Hua'

_publ_section_title
;
 Three Minor Diterpenoids with Three Carbon Skeletons from Euphorbia
 peplus.
;
_journal_issue 9
_journal_name_full 'Organic letters'
_journal_page_first 2166
_journal_page_last 2169
_journal_paper_doi 10.1021/acs.orglett.6b00787
_journal_volume 18
_journal_year 2016
_chemical_absolute_configuration ad
_chemical_formula_moiety 'C20 H26 O3'
_chemical_formula_sum 'C20 H26 O3'
_chemical_formula_weight 314.41
_space_group_IT_number 19
_space_group_name_Hall 'P 2ac 2ab'
_space_group_name_H-M_alt 'P 21 21 21'
_symmetry_cell_setting orthorhombic
_symmetry_space_group_name_Hall 'P 2ac 2ab'
_symmetry_space_group_name_H-M 'P 21 21 21'
_atom_sites_solution_hydrogens geom
_atom_sites_solution_primary direct
_atom_sites_solution_secondary difmap
_audit_creation_method SHELXL-97
_cell_angle_alpha 90.00
_cell_angle_beta 90.00
_cell_angle_gamma 90.00
_cell_formula_units_Z 4
_cell_length_a 9.7169(2)
_cell_length_b 10.1381(2)
_cell_length_c 17.5286(3)
_cell_measurement_reflns_used 9731
_cell_measurement_temperature 100(2)
_cell_measurement_theta_max 69.03
_cell_measurement_theta_min 2.52
_cell_volume 1726.76(6)
_computing_cell_refinement 'Bruker SAINT'
_computing_data_collection 'Bruker APEX2'
_computing_data_reduction 'Bruker SAINT'
_computing_molecular_graphics 'Bruker SHELXTL'
_computing_publication_material 'Bruker SHELXTL'
_computing_structure_refinement 'SHELXL-97 (Sheldrick, 2008)'
_computing_structure_solution 'SHELXS-97 (Sheldrick, 2008)'
_diffrn_ambient_temperature 100(2)
_diffrn_measured_fraction_theta_full 0.960
_diffrn_measured_fraction_theta_max 0.960
_diffrn_measurement_device_type 'Bruker APEX-II CCD'
_diffrn_measurement_method '\f and \w scans'
_diffrn_radiation_monochromator graphite
_diffrn_radiation_source 'fine-focus sealed tube'
_diffrn_radiation_type CuK\a
_diffrn_radiation_wavelength 1.54178
_diffrn_reflns_av_R_equivalents 0.0322
_diffrn_reflns_av_sigmaI/netI 0.0209
_diffrn_reflns_limit_h_max 11
_diffrn_reflns_limit_h_min -11
_diffrn_reflns_limit_k_max 12
_diffrn_reflns_limit_k_min -11
_diffrn_reflns_limit_l_max 20
_diffrn_reflns_limit_l_min -14
_diffrn_reflns_number 9980
_diffrn_reflns_theta_full 69.08
_diffrn_reflns_theta_max 69.08
_diffrn_reflns_theta_min 5.04
_exptl_absorpt_coefficient_mu 0.632
_exptl_absorpt_correction_T_max 0.8683
_exptl_absorpt_correction_T_min 0.7642
_exptl_absorpt_correction_type multi-scan
_exptl_absorpt_process_details sadabs
_exptl_crystal_colour colourless
_exptl_crystal_density_diffrn 1.209
_exptl_crystal_density_method 'not measured'
_exptl_crystal_description block
_exptl_crystal_F_000 680
_exptl_crystal_size_max 0.45
_exptl_crystal_size_mid 0.36
_exptl_crystal_size_min 0.23
_refine_diff_density_max 0.199
_refine_diff_density_min -0.145
_refine_diff_density_rms 0.034
_refine_ls_abs_structure_details 'Flack H D (1983), Acta Cryst. A39, 876-881'
_refine_ls_abs_structure_Flack 0.16(17)
_refine_ls_extinction_coef 0.0068(5)
_refine_ls_extinction_expression Fc^*^=kFc[1+0.001xFc^2^\l^3^/sin(2\q)]^-1/4^
_refine_ls_extinction_method SHELXL
_refine_ls_goodness_of_fit_ref 1.058
_refine_ls_hydrogen_treatment constr
_refine_ls_matrix_type full
_refine_ls_number_parameters 215
_refine_ls_number_reflns 2935
_refine_ls_number_restraints 0
_refine_ls_restrained_S_all 1.058
_refine_ls_R_factor_all 0.0296
_refine_ls_R_factor_gt 0.0296
_refine_ls_shift/su_max 0.000
_refine_ls_shift/su_mean 0.000
_refine_ls_structure_factor_coef Fsqd
_refine_ls_weighting_details 'calc w=1/[\s^2^(Fo^2^)+(0.0436P)^2^+0.4085P] where P=(Fo^2^+2Fc^2^)/3'
_refine_ls_weighting_scheme calc
_refine_ls_wR_factor_gt 0.0771
_refine_ls_wR_factor_ref 0.0771
_reflns_number_gt 2933
_reflns_number_total 2935
_reflns_threshold_expression >2sigma(I)
_cod_data_source_file ol6b00787_si_004.cif
_cod_data_source_block cu_kep717_0m
_cod_depositor_comments
;
The following automatic conversions were performed:

data item '_symmetry_cell_setting' value 'Orthorhombic' was changed
to 'orthorhombic' in accordance with the
/home/saulius/struct/COD-crude-data/automatic-downloads/DataCite-retrospective/ACS/depositions/lib/dictionaries/cif_core.dic
dictionary named 'cif_core.dic' version 2.4.2 last updated on
2011-04-26.

Automatic conversion script
Id: cif_fix_values 6909 2019-04-08 15:41:33Z antanas 
;
_cod_database_code 1555542

loop_
_symmetry_equiv_pos_as_xyz
'x, y, z'
'x+1/2, -y+1/2, -z'
'-x, y+1/2, -z+1/2'
'-x+1/2, -y, z+1/2'

loop_
_atom_site_label
_atom_site_type_symbol
_atom_site_fract_x
_atom_site_fract_y
_atom_site_fract_z
_atom_site_U_iso_or_equiv
_atom_site_adp_type
_atom_site_occupancy
_atom_site_symmetry_multiplicity
_atom_site_calc_flag
_atom_site_refinement_flags
O3 O 0.00246(12) 0.23293(11) 0.77087(7) 0.0359(3) Uani 1 1 d .
O7 O 0.26247(10) -0.21572(9) 0.66730(5) 0.0203(2) Uani 1 1 d .
H7 H 0.1801 -0.2231 0.6812 0.030 Uiso 1 1 calc R
O14 O 0.41381(10) 0.16413(9) 0.79488(6) 0.0237(2) Uani 1 1 d .
C19 C 0.73790(15) -0.07125(14) 0.56438(8) 0.0254(3) Uani 1 1 d .
H19A H 0.7369 -0.0895 0.5095 0.038 Uiso 1 1 calc R
H19B H 0.6960 -0.1453 0.5918 0.038 Uiso 1 1 calc R
H19C H 0.8331 -0.0597 0.5815 0.038 Uiso 1 1 calc R
C10 C 0.65699(14) 0.05351(14) 0.58032(8) 0.0206(3) Uani 1 1 d .
C9 C 0.50537(14) 0.04485(13) 0.60269(7) 0.0186(3) Uani 1 1 d .
H9 H 0.4466 0.1185 0.5832 0.022 Uiso 1 1 calc R
C8 C 0.43263(14) -0.08609(13) 0.61064(8) 0.0180(3) Uani 1 1 d .
H8A H 0.4930 -0.1468 0.6396 0.022 Uiso 1 1 calc R
H8B H 0.4198 -0.1240 0.5591 0.022 Uiso 1 1 calc R
C7 C 0.29158(14) -0.08072(13) 0.65060(8) 0.0178(3) Uani 1 1 d .
C15 C 0.27948(13) 0.01102(12) 0.72359(8) 0.0176(3) Uani 1 1 d .
C4 C 0.19021(14) 0.13049(13) 0.70108(8) 0.0208(3) Uani 1 1 d .
H4 H 0.2459 0.2130 0.6964 0.025 Uiso 1 1 calc R
C3 C 0.08218(15) 0.14116(14) 0.76311(9) 0.0242(3) Uani 1 1 d .
C2 C 0.09013(14) 0.02128(13) 0.81062(8) 0.0219(3) Uani 1 1 d .
C16 C -0.00842(16) -0.00592(17) 0.87407(9) 0.0315(4) Uani 1 1 d .
H16A H 0.0208 -0.0851 0.9017 0.047 Uiso 1 1 calc R
H16B H -0.1007 -0.0199 0.8530 0.047 Uiso 1 1 calc R
H16C H -0.0100 0.0694 0.9091 0.047 Uiso 1 1 calc R
C1 C 0.19518(13) -0.05207(13) 0.78677(7) 0.0185(3) Uani 1 1 d .
H1 H 0.2157 -0.1364 0.8074 0.022 Uiso 1 1 calc R
C6 C 0.18147(14) -0.02229(14) 0.59883(8) 0.0210(3) Uani 1 1 d .
C5 C 0.12938(14) 0.08894(14) 0.62587(8) 0.0224(3) Uani 1 1 d .
H5 H 0.0601 0.1379 0.6002 0.027 Uiso 1 1 calc R
C17 C 0.14173(17) -0.09078(17) 0.52656(9) 0.0313(4) Uani 1 1 d .
H17A H 0.0599 -0.0484 0.5050 0.047 Uiso 1 1 calc R
H17B H 0.1215 -0.1836 0.5374 0.047 Uiso 1 1 calc R
H17C H 0.2177 -0.0852 0.4900 0.047 Uiso 1 1 calc R
C11 C 0.61376(13) 0.08589(13) 0.66117(8) 0.0188(3) Uani 1 1 d .
H11 H 0.6136 0.1825 0.6726 0.023 Uiso 1 1 calc R
C12 C 0.65094(14) 0.00080(14) 0.72920(8) 0.0200(3) Uani 1 1 d .
H12A H 0.7153 0.0505 0.7623 0.024 Uiso 1 1 calc R
H12B H 0.6997 -0.0788 0.7108 0.024 Uiso 1 1 calc R
C13 C 0.52543(13) -0.04301(13) 0.77768(7) 0.0181(3) Uani 1 1 d .
H13 H 0.4941 -0.1318 0.7599 0.022 Uiso 1 1 calc R
C20 C 0.56461(15) -0.05175(14) 0.86216(8) 0.0238(3) Uani 1 1 d .
H20A H 0.5918 0.0357 0.8806 0.036 Uiso 1 1 calc R
H20B H 0.6417 -0.1132 0.8683 0.036 Uiso 1 1 calc R
H20C H 0.4855 -0.0833 0.8916 0.036 Uiso 1 1 calc R
C14 C 0.40996(14) 0.05508(13) 0.76648(8) 0.0177(3) Uani 1 1 d .
C18 C 0.70049(15) 0.16894(15) 0.53156(8) 0.0255(3) Uani 1 1 d .
H18A H 0.6439 0.2460 0.5441 0.038 Uiso 1 1 calc R
H18B H 0.6883 0.1466 0.4776 0.038 Uiso 1 1 calc R
H18C H 0.7975 0.1892 0.5413 0.038 Uiso 1 1 calc R

loop_
_atom_site_aniso_label
_atom_site_aniso_U_11
_atom_site_aniso_U_22
_atom_site_aniso_U_33
_atom_site_aniso_U_23
_atom_site_aniso_U_13
_atom_site_aniso_U_12
O3 0.0308(6) 0.0358(6) 0.0412(7) 0.0045(5) 0.0092(5) 0.0163(5)
O7 0.0190(5) 0.0173(4) 0.0246(5) -0.0003(4) 0.0021(4) -0.0034(4)
O14 0.0221(5) 0.0192(5) 0.0299(5) -0.0063(4) 0.0012(4) -0.0008(4)
C19 0.0207(7) 0.0295(7) 0.0258(7) -0.0060(6) 0.0049(6) -0.0006(6)
C10 0.0185(7) 0.0242(7) 0.0191(7) -0.0007(6) 0.0011(5) -0.0029(6)
C9 0.0195(6) 0.0197(6) 0.0167(6) 0.0009(5) 0.0026(5) 0.0014(5)
C8 0.0182(6) 0.0193(6) 0.0166(6) -0.0013(5) -0.0004(5) -0.0004(5)
C7 0.0177(6) 0.0172(6) 0.0185(6) 0.0007(5) -0.0006(5) -0.0009(5)
C15 0.0167(6) 0.0157(6) 0.0206(7) 0.0000(5) 0.0032(6) 0.0014(5)
C4 0.0173(7) 0.0173(6) 0.0277(7) 0.0042(5) 0.0021(6) 0.0016(5)
C3 0.0192(7) 0.0259(7) 0.0276(7) -0.0008(6) 0.0004(6) 0.0022(6)
C2 0.0178(7) 0.0253(7) 0.0226(7) -0.0008(6) -0.0006(5) -0.0017(6)
C16 0.0243(7) 0.0414(9) 0.0289(8) 0.0037(7) 0.0078(7) 0.0013(7)
C1 0.0189(7) 0.0170(6) 0.0197(6) 0.0004(5) -0.0010(5) -0.0026(5)
C6 0.0163(6) 0.0260(7) 0.0208(7) 0.0047(6) 0.0006(5) -0.0023(6)
C5 0.0171(6) 0.0260(7) 0.0240(7) 0.0092(6) 0.0010(6) 0.0016(5)
C17 0.0271(8) 0.0427(9) 0.0242(8) -0.0011(7) -0.0071(6) 0.0031(7)
C11 0.0178(6) 0.0175(6) 0.0211(7) -0.0010(6) 0.0015(5) -0.0022(5)
C12 0.0153(6) 0.0240(6) 0.0206(7) -0.0017(6) 0.0006(6) 0.0001(5)
C13 0.0189(7) 0.0177(6) 0.0176(6) -0.0012(5) 0.0003(5) 0.0001(5)
C20 0.0244(7) 0.0279(7) 0.0190(7) -0.0011(6) -0.0001(6) 0.0016(6)
C14 0.0188(7) 0.0177(6) 0.0166(6) 0.0006(5) 0.0041(5) -0.0012(5)
C18 0.0233(7) 0.0310(8) 0.0221(7) -0.0002(6) 0.0029(6) -0.0059(6)

loop_
_atom_type_symbol
_atom_type_description
_atom_type_scat_dispersion_real
_atom_type_scat_dispersion_imag
_atom_type_scat_source
C C 0.0181 0.0091 'International Tables Vol C Tables 4.2.6.8 and 6.1.1.4'
H H 0.0000 0.0000 'International Tables Vol C Tables 4.2.6.8 and 6.1.1.4'
O O 0.0492 0.0322 'International Tables Vol C Tables 4.2.6.8 and 6.1.1.4'

loop_
_geom_angle_atom_site_label_1
_geom_angle_atom_site_label_2
_geom_angle_atom_site_label_3
_geom_angle
C7 O7 H7 109.5
C10 C19 H19A 109.5
C10 C19 H19B 109.5
H19A C19 H19B 109.5
C10 C19 H19C 109.5
H19A C19 H19C 109.5
H19B C19 H19C 109.5
C18 C10 C11 116.07(12)
C18 C10 C19 113.42(11)
C11 C10 C19 119.83(12)
C18 C10 C9 117.39(12)
C11 C10 C9 60.30(9)
C19 C10 C9 120.00(12)
C8 C9 C10 121.71(12)
C8 C9 C11 120.01(11)
C10 C9 C11 59.43(9)
C8 C9 H9 114.8
C10 C9 H9 114.8
C11 C9 H9 114.8
C9 C8 C7 115.30(10)
C9 C8 H8A 108.5
C7 C8 H8A 108.5
C9 C8 H8B 108.5
C7 C8 H8B 108.4
H8A C8 H8B 107.5
O7 C7 C6 110.84(11)
O7 C7 C8 103.63(10)
C6 C7 C8 111.59(11)
O7 C7 C15 112.46(10)
C6 C7 C15 101.56(10)
C8 C7 C15 116.97(10)
C1 C15 C14 102.13(10)
C1 C15 C4 102.36(10)
C14 C15 C4 111.12(10)
C1 C15 C7 112.41(10)
C14 C15 C7 120.18(11)
C4 C15 C7 107.22(11)
C5 C4 C3 112.12(12)
C5 C4 C15 103.02(11)
C3 C4 C15 105.21(11)
C5 C4 H4 112.0
C3 C4 H4 112.0
C15 C4 H4 112.0
O3 C3 C2 126.83(14)
O3 C3 C4 125.11(13)
C2 C3 C4 108.06(12)
C1 C2 C3 108.85(12)
C1 C2 C16 128.53(13)
C3 C2 C16 122.61(13)
C2 C16 H16A 109.5
C2 C16 H16B 109.5
H16A C16 H16B 109.5
C2 C16 H16C 109.5
H16A C16 H16C 109.5
H16B C16 H16C 109.5
C2 C1 C15 114.06(12)
C2 C1 H1 123.0
C15 C1 H1 123.0
C5 C6 C17 126.88(14)
C5 C6 C7 112.75(12)
C17 C6 C7 120.37(12)
C6 C5 C4 113.70(12)
C6 C5 H5 123.2
C4 C5 H5 123.2
C6 C17 H17A 109.5
C6 C17 H17B 109.5
H17A C17 H17B 109.5
C6 C17 H17C 109.5
H17A C17 H17C 109.5
H17B C17 H17C 109.5
C10 C11 C12 123.16(12)
C10 C11 C9 60.27(9)
C12 C11 C9 122.51(11)
C10 C11 H11 113.6
C12 C11 H11 113.6
C9 C11 H11 113.6
C11 C12 C13 113.99(11)
C11 C12 H12A 108.8
C13 C12 H12A 108.8
C11 C12 H12B 108.8
C13 C12 H12B 108.8
H12A C12 H12B 107.6
C14 C13 C20 110.37(11)
C14 C13 C12 108.90(11)
C20 C13 C12 110.54(11)
C14 C13 H13 109.0
C20 C13 H13 109.0
C12 C13 H13 109.0
C13 C20 H20A 109.5
C13 C20 H20B 109.5
H20A C20 H20B 109.5
C13 C20 H20C 109.5
H20A C20 H20C 109.5
H20B C20 H20C 109.5
O14 C14 C13 121.55(12)
O14 C14 C15 119.34(12)
C13 C14 C15 118.92(11)
C10 C18 H18A 109.5
C10 C18 H18B 109.5
H18A C18 H18B 109.5
C10 C18 H18C 109.5
H18A C18 H18C 109.5
H18B C18 H18C 109.5

loop_
_geom_bond_atom_site_label_1
_geom_bond_atom_site_label_2
_geom_bond_distance
O3 C3 1.2183(18)
O7 C7 1.4279(16)
O7 H7 0.8400
O14 C14 1.2131(17)
C19 C10 1.5152(19)
C19 H19A 0.9800
C19 H19B 0.9800
C19 H19C 0.9800
C10 C18 1.510(2)
C10 C11 1.5141(18)
C10 C9 1.5271(19)
C9 C8 1.5103(18)
C9 C11 1.5275(19)
C9 H9 1.0000
C8 C7 1.5401(18)
C8 H8A 0.9900
C8 H8B 0.9900
C7 C6 1.5228(18)
C7 C15 1.5862(18)
C15 C1 1.5187(18)
C15 C14 1.5402(19)
C15 C4 1.5411(17)
C4 C5 1.505(2)
C4 C3 1.515(2)
C4 H4 1.0000
C3 C2 1.475(2)
C2 C1 1.330(2)
C2 C16 1.493(2)
C16 H16A 0.9800
C16 H16B 0.9800
C16 H16C 0.9800
C1 H1 0.9500
C6 C5 1.324(2)
C6 C17 1.495(2)
C5 H5 0.9500
C17 H17A 0.9800
C17 H17B 0.9800
C17 H17C 0.9800
C11 C12 1.5155(19)
C11 H11 1.0000
C12 C13 1.5513(19)
C12 H12A 0.9900
C12 H12B 0.9900
C13 C14 1.5121(18)
C13 C20 1.5315(18)
C13 H13 1.0000
C20 H20A 0.9800
C20 H20B 0.9800
C20 H20C 0.9800
C18 H18A 0.9800
C18 H18B 0.9800
C18 H18C 0.9800

loop_
_geom_hbond_atom_site_label_D
_geom_hbond_atom_site_label_H
_geom_hbond_atom_site_label_A
_geom_hbond_distance_DH
_geom_hbond_distance_HA
_geom_hbond_distance_DA
_geom_hbond_angle_DHA
_geom_hbond_site_symmetry_A
O7 H7 O3 0.84 2.01 2.8412(15) 168.6 3_546

loop_
_geom_torsion_atom_site_label_1
_geom_torsion_atom_site_label_2
_geom_torsion_atom_site_label_3
_geom_torsion_atom_site_label_4
_geom_torsion
C18 C10 C9 C8 145.54(13)
C11 C10 C9 C8 -108.54(14)
C19 C10 C9 C8 0.85(19)
C18 C10 C9 C11 -105.92(13)
C19 C10 C9 C11 109.39(14)
C10 C9 C8 C7 166.76(11)
C11 C9 C8 C7 96.24(14)
C9 C8 C7 O7 -166.22(11)
C9 C8 C7 C6 74.46(14)
C9 C8 C7 C15 -41.86(16)
O7 C7 C15 C1 -19.45(15)
C6 C7 C15 C1 99.08(12)
C8 C7 C15 C1 -139.21(11)
O7 C7 C15 C14 100.74(13)
C6 C7 C15 C14 -140.73(12)
C8 C7 C15 C14 -19.03(17)
O7 C7 C15 C4 -131.18(11)
C6 C7 C15 C4 -12.65(13)
C8 C7 C15 C4 109.06(12)
C1 C15 C4 C5 -105.91(11)
C14 C15 C4 C5 145.71(11)
C7 C15 C4 C5 12.55(13)
C1 C15 C4 C3 11.70(13)
C14 C15 C4 C3 -96.69(13)
C7 C15 C4 C3 130.15(11)
C5 C4 C3 O3 -78.22(18)
C15 C4 C3 O3 170.52(14)
C5 C4 C3 C2 100.98(13)
C15 C4 C3 C2 -10.28(15)
O3 C3 C2 C1 -176.57(15)
C4 C3 C2 C1 4.25(16)
O3 C3 C2 C16 3.6(2)
C4 C3 C2 C16 -175.57(13)
C3 C2 C1 C15 3.96(16)
C16 C2 C1 C15 -176.23(14)
C14 C15 C1 C2 104.96(13)
C4 C15 C1 C2 -10.16(15)
C7 C15 C1 C2 -124.88(13)
O7 C7 C6 C5 127.93(12)
C8 C7 C6 C5 -117.12(12)
C15 C7 C6 C5 8.25(14)
O7 C7 C6 C17 -51.45(16)
C8 C7 C6 C17 63.50(16)
C15 C7 C6 C17 -171.13(12)
C17 C6 C5 C4 178.94(13)
C7 C6 C5 C4 -0.39(16)
C3 C4 C5 C6 -120.56(13)
C15 C4 C5 C6 -7.94(15)
C18 C10 C11 C12 -140.43(14)
C19 C10 C11 C12 1.82(19)
C9 C10 C11 C12 111.48(14)
C18 C10 C11 C9 108.09(13)
C19 C10 C11 C9 -109.66(14)
C8 C9 C11 C10 111.33(14)
C8 C9 C11 C12 -1.18(19)
C10 C9 C11 C12 -112.52(14)
C10 C11 C12 C13 -125.70(13)
C9 C11 C12 C13 -52.32(17)
C11 C12 C13 C14 -24.72(16)
C11 C12 C13 C20 -146.13(12)
C20 C13 C14 O14 48.07(17)
C12 C13 C14 O14 -73.43(16)
C20 C13 C14 C15 -126.80(12)
C12 C13 C14 C15 111.69(12)
C1 C15 C14 O14 -89.88(14)
C4 C15 C14 O14 18.65(17)
C7 C15 C14 O14 144.94(12)
C1 C15 C14 C13 85.10(13)
C4 C15 C14 C13 -166.37(11)
C7 C15 C14 C13 -40.08(17)
